data_1557749
loop_
_publ_author_name
'Baek, Doohyun'
'Ryu, Huijeong'
'Ryu, Ji Yeon'
'Lee, Junseong'
'Stoltz, Brian M.'
'Hong, Sukwon'

_publ_section_title
;
 Catalytic enantioselective synthesis of tetrasubstituted chromanones via
 palladium-catalyzed asymmetric conjugate arylation using chiral
 pyridine-dihydroisoquinoline ligands
;
_journal_issue 18
_journal_name_full 'Chemical Science'
_journal_page_first 4602
_journal_page_last 4607
_journal_paper_doi 10.1039/D0SC00412J
_journal_volume 11
_journal_year 2020
_chemical_absolute_configuration ad
_chemical_formula_moiety 'C26 H25 Cl2 F3 N2 Pd, C1 H2 Cl2'
_chemical_formula_sum 'C27 H27 Cl4 F3 N2 Pd'
_chemical_formula_weight 684.71
_chemical_name_systematic
'((S)-3-(2,6-diethylbenzyl)-1-(5-(trifluoromethyl)pyridin-2-yl)-3,4-dihydroisoquinoline) palladium(II) chloride'
_chemical_properties_physical Air-sensitive,Moisture-sensitive,Heat-sensitive
_space_group_crystal_system orthorhombic
_space_group_IT_number 19
_space_group_name_Hall 'P 2ac 2ab'
_space_group_name_H-M_alt 'P 21 21 21'
_atom_sites_solution_hydrogens geom
_audit_creation_method SHELXL-2014
_audit_update_record
;
2019-09-20 deposited with the CCDC.	2020-04-07 downloaded from the CCDC.
;
_cell_angle_alpha 90
_cell_angle_beta 90
_cell_angle_gamma 90
_cell_formula_units_Z 4
_cell_length_a 7.3222(2)
_cell_length_b 16.3645(5)
_cell_length_c 22.9119(6)
_cell_measurement_reflns_used 5617
_cell_measurement_temperature 296(2)
_cell_measurement_theta_max 19.77
_cell_measurement_theta_min 2.17
_cell_volume 2745.40(13)
_computing_cell_refinement 'Bruker SAINT'
_computing_data_collection 'Bruker APEX2'
_computing_data_reduction 'Bruker SAINT'
_computing_molecular_graphics 'Bruker SHELXTL'
_computing_publication_material 'Bruker SHELXTL'
_computing_structure_refinement 'SHELXL-2014 (Sheldrick, 2014)'
_computing_structure_solution 'SHELXS-97 (Sheldrick 2008)'
_diffrn_ambient_temperature 296(2)
_diffrn_measured_fraction_theta_full 0.999
_diffrn_measured_fraction_theta_max 0.997
_diffrn_measurement_device_type 'Bruker APEX-II CCD'
_diffrn_measurement_method '\f and \w scans'
_diffrn_radiation_type MoK\a
_diffrn_radiation_wavelength 0.71073
_diffrn_reflns_av_R_equivalents 0.0716
_diffrn_reflns_av_unetI/netI 0.0645
_diffrn_reflns_Laue_measured_fraction_full 0.999
_diffrn_reflns_Laue_measured_fraction_max 0.997
_diffrn_reflns_limit_h_max 8
_diffrn_reflns_limit_h_min -8
_diffrn_reflns_limit_k_max 19
_diffrn_reflns_limit_k_min -19
_diffrn_reflns_limit_l_max 27
_diffrn_reflns_limit_l_min -27
_diffrn_reflns_number 37246
_diffrn_reflns_point_group_measured_fraction_full 0.998
_diffrn_reflns_point_group_measured_fraction_max 0.994
_diffrn_reflns_theta_full 25.242
_diffrn_reflns_theta_max 25.369
_diffrn_reflns_theta_min 2.170
_exptl_absorpt_coefficient_mu 1.104
_exptl_crystal_colour Colorless
_exptl_crystal_density_diffrn 1.657
_exptl_crystal_description block
_exptl_crystal_F_000 1272
_exptl_crystal_recrystallization_method 'Re-crystallisation from solvent: DCM, Hexane'
_refine_diff_density_max 0.689
_refine_diff_density_min -0.472
_refine_diff_density_rms 0.090
_refine_ls_abs_structure_details
;
 Flack x determined using 1385 quotients [(I+)-(I-)]/[(I+)+(I-)]
 (Parsons, Flack and Wagner, Acta Cryst. B69 (2013) 249-259).
;
_refine_ls_abs_structure_Flack -0.04(2)
_refine_ls_extinction_method none
_refine_ls_goodness_of_fit_ref 0.996
_refine_ls_hydrogen_treatment constr
_refine_ls_matrix_type full
_refine_ls_number_parameters 336
_refine_ls_number_reflns 5004
_refine_ls_number_restraints 0
_refine_ls_restrained_S_all 0.996
_refine_ls_R_factor_all 0.0676
_refine_ls_R_factor_gt 0.0441
_refine_ls_shift/su_max 0.001
_refine_ls_shift/su_mean 0.000
_refine_ls_structure_factor_coef Fsqd
_refine_ls_weighting_details 'w=1/[\s^2^(Fo^2^)+(0.0560P)^2^] where P=(Fo^2^+2Fc^2^)/3'
_refine_ls_weighting_scheme calc
_refine_ls_wR_factor_gt 0.0932
_refine_ls_wR_factor_ref 0.1018
_reflns_Friedel_coverage 0.742
_reflns_Friedel_fraction_full 0.996
_reflns_Friedel_fraction_max 0.989
_reflns_number_gt 3907
_reflns_number_total 5004
_reflns_threshold_expression 'I > 2\s(I)'
_cod_data_source_file d0sc00412j2.cif
_cod_data_source_block hsw41-1
_cod_depositor_comments
;Adding full bibliography for 1557749--1557750.cif.

 Adding full bibliography for 1557749--1557750.cif.
;
_cod_database_code 1557749
_shelx_space_group_comment
;
The symmetry employed for this shelxl refinement is uniquely defined
by the following loop, which should always be used as a source of
symmetry information in preference to the above space-group names.
They are only intended as comments.
;
_shelxl_version_number 2014-3

loop_
_space_group_symop_operation_xyz
'x, y, z'
'-x+1/2, -y, z+1/2'
'-x, y+1/2, -z+1/2'
'x+1/2, -y+1/2, -z'

loop_
_atom_site_label
_atom_site_type_symbol
_atom_site_fract_x
_atom_site_fract_y
_atom_site_fract_z
_atom_site_U_iso_or_equiv
_atom_site_adp_type
_atom_site_occupancy
_atom_site_site_symmetry_order
_atom_site_calc_flag
_atom_site_refinement_flags_posn
_atom_site_refinement_flags_adp
_atom_site_refinement_flags_occupancy
_atom_site_disorder_assembly
_atom_site_disorder_group
Pd1 Pd 0.32690(8) 0.79375(3) 0.99528(2) 0.02602(18) Uani 1 1 d . . . . .
Cl2 Cl 0.3440(3) 0.93260(10) 1.00137(9) 0.0362(4) Uani 1 1 d . . . . .
N1 N 0.3106(8) 0.6715(4) 0.9829(2) 0.0246(14) Uani 1 1 d . . . . .
N2 N 0.3339(8) 0.7896(4) 0.9073(2) 0.0190(12) Uani 1 1 d . . . . .
Cl1 Cl 0.3181(3) 0.78475(13) 1.09485(7) 0.0362(5) Uani 1 1 d . . . . .
C12 C 0.1508(11) 0.6501(4) 0.7981(3) 0.0284(18) Uani 1 1 d . . . . .
H12 H 0.0873 0.6152 0.8229 0.034 Uiso 1 1 calc R U . . .
C15 C 0.3334(11) 0.7576(4) 0.7248(3) 0.0292(18) Uani 1 1 d . . . . .
H15 H 0.3947 0.7932 0.7000 0.035 Uiso 1 1 calc R U . . .
C14 C 0.2178(10) 0.6985(5) 0.7011(3) 0.0286(18) Uani 1 1 d . . . . .
H14 H 0.2023 0.6948 0.6609 0.034 Uiso 1 1 calc R U . . .
C7 C 0.3011(10) 0.7184(4) 0.8844(3) 0.0242(17) Uani 1 1 d . . . . .
C8 C 0.2718(9) 0.7078(5) 0.8212(3) 0.0245(17) Uani 1 1 d . . . . .
C9 C 0.3586(9) 0.7641(4) 0.7843(3) 0.0239(18) Uani 1 1 d . . . . .
C13 C 0.1257(11) 0.6450(5) 0.7382(3) 0.032(2) Uani 1 1 d . . . . .
H13 H 0.0472 0.6059 0.7228 0.039 Uiso 1 1 calc R U . . .
C1 C 0.2992(10) 0.6493(4) 0.9257(3) 0.0237(17) Uani 1 1 d . . . . .
C11 C 0.3684(10) 0.8591(4) 0.8675(3) 0.0277(19) Uani 1 1 d . . . . .
H11 H 0.4496 0.8973 0.8878 0.033 Uiso 1 1 calc R U . . .
C10 C 0.4676(10) 0.8294(4) 0.8135(3) 0.0263(18) Uani 1 1 d . . . . .
H10A H 0.4859 0.8746 0.7868 0.032 Uiso 1 1 calc R U . . .
H10B H 0.5865 0.8081 0.8244 0.032 Uiso 1 1 calc R U . . .
C17 C 0.1937(12) 0.9545(5) 0.7989(3) 0.0275(18) Uani 1 1 d . . . . .
C16 C 0.1851(11) 0.9049(4) 0.8552(3) 0.0271(17) Uani 1 1 d . . . . .
H16A H 0.0868 0.8654 0.8524 0.033 Uiso 1 1 calc R U . . .
H16B H 0.1582 0.9411 0.8876 0.033 Uiso 1 1 calc R U . . .
C22 C 0.3091(12) 1.0212(5) 0.7937(3) 0.0324(19) Uani 1 1 d . . . . .
C21 C 0.3365(13) 1.0566(5) 0.7383(4) 0.041(2) Uani 1 1 d . . . . .
H21 H 0.4178 1.1000 0.7345 0.049 Uiso 1 1 calc R U . . .
C19 C 0.1197(12) 0.9681(5) 0.6968(4) 0.040(2) Uani 1 1 d . . . . .
H19 H 0.0529 0.9514 0.6644 0.048 Uiso 1 1 calc R U . . .
C18 C 0.0866(10) 0.9303(5) 0.7504(4) 0.032(2) Uani 1 1 d . . . . .
C20 C 0.2457(12) 1.0284(6) 0.6900(4) 0.046(3) Uani 1 1 d . . . . .
H20 H 0.2698 1.0502 0.6533 0.055 Uiso 1 1 calc R U . . .
C4 C 0.3191(10) 0.5324(4) 1.0098(3) 0.0279(16) Uani 1 1 d . . . . .
C3 C 0.3166(12) 0.5087(5) 0.9523(3) 0.0338(19) Uani 1 1 d . . . . .
H3 H 0.3220 0.4537 0.9422 0.041 Uiso 1 1 calc R U . . .
C2 C 0.3059(12) 0.5682(5) 0.9095(3) 0.0344(19) Uani 1 1 d . . . . .
H2 H 0.3033 0.5537 0.8703 0.041 Uiso 1 1 calc R U . . .
C5 C 0.3170(10) 0.6143(4) 1.0230(3) 0.0263(17) Uani 1 1 d . . . . .
H5 H 0.3202 0.6298 1.0620 0.032 Uiso 1 1 calc R U . . .
C26 C 0.3290(13) 1.1436(5) 0.8602(3) 0.044(2) Uani 1 1 d . . . . .
H26A H 0.3424 1.1797 0.8275 0.067 Uiso 1 1 calc R U . . .
H26B H 0.3943 1.1654 0.8931 0.067 Uiso 1 1 calc R U . . .
H26C H 0.2019 1.1385 0.8699 0.067 Uiso 1 1 calc R U . . .
C24 C -0.1892(14) 0.8542(6) 0.7057(3) 0.058(3) Uani 1 1 d . . . . .
H24A H -0.2479 0.9048 0.6960 0.086 Uiso 1 1 calc R U . . .
H24B H -0.2799 0.8141 0.7154 0.086 Uiso 1 1 calc R U . . .
H24C H -0.1192 0.8355 0.6728 0.086 Uiso 1 1 calc R U . . .
C23 C -0.0635(10) 0.8670(5) 0.7574(4) 0.038(2) Uani 1 1 d . . . . .
H23A H -0.0067 0.8150 0.7667 0.046 Uiso 1 1 calc R U . . .
H23B H -0.1378 0.8825 0.7907 0.046 Uiso 1 1 calc R U . . .
C25 C 0.4059(12) 1.0596(5) 0.8446(4) 0.048(2) Uani 1 1 d . . . . .
H25A H 0.5346 1.0650 0.8354 0.058 Uiso 1 1 calc R U . . .
H25B H 0.3953 1.0239 0.8783 0.058 Uiso 1 1 calc R U . . .
C6 C 0.3295(14) 0.4686(5) 1.0566(3) 0.038(2) Uani 1 1 d . . . . .
F1 F 0.1982(7) 0.4126(3) 1.05086(19) 0.0486(13) Uani 1 1 d . . . . .
F3 F 0.3135(7) 0.5001(3) 1.11006(18) 0.0450(12) Uani 1 1 d . . . . .
F2 F 0.4891(7) 0.4283(3) 1.0561(2) 0.0558(15) Uani 1 1 d . . . . .
Cl3 Cl 0.9885(5) 0.3051(2) 0.94367(12) 0.0877(10) Uani 1 1 d . . . . .
Cl4 Cl 0.5997(5) 0.32634(19) 0.92555(12) 0.0865(11) Uani 1 1 d . . . . .
C27 C 0.7916(18) 0.3507(7) 0.9688(5) 0.093(4) Uani 1 1 d . . . . .
H27A H 0.8081 0.4095 0.9691 0.112 Uiso 1 1 calc R U . . .
H27B H 0.7693 0.3333 1.0086 0.112 Uiso 1 1 calc R U . . .

loop_
_atom_site_aniso_label
_atom_site_aniso_U_11
_atom_site_aniso_U_22
_atom_site_aniso_U_33
_atom_site_aniso_U_23
_atom_site_aniso_U_13
_atom_site_aniso_U_12
Pd1 0.0245(3) 0.0217(3) 0.0318(3) -0.0016(3) 0.0000(3) -0.0015(3)
Cl2 0.0439(11) 0.0244(9) 0.0403(10) -0.0041(9) 0.0015(14) -0.0010(9)
N1 0.018(3) 0.026(3) 0.030(3) -0.007(3) 0.002(3) -0.002(3)
N2 0.011(3) 0.018(3) 0.028(3) -0.001(3) 0.005(3) 0.001(4)
Cl1 0.0438(12) 0.0361(12) 0.0287(9) -0.0045(9) 0.0020(11) -0.0064(14)
C12 0.034(5) 0.022(4) 0.030(4) 0.003(3) 0.000(4) 0.002(4)
C15 0.021(4) 0.033(5) 0.034(4) 0.003(3) 0.009(4) 0.013(4)
C14 0.029(5) 0.029(5) 0.028(4) -0.002(4) -0.002(3) 0.008(4)
C7 0.018(4) 0.021(4) 0.033(4) -0.005(3) -0.001(3) 0.003(4)
C8 0.022(4) 0.023(4) 0.029(4) -0.004(4) 0.002(3) 0.008(4)
C9 0.015(4) 0.023(4) 0.034(4) 0.001(3) 0.004(3) 0.012(3)
C13 0.038(5) 0.023(4) 0.036(4) -0.004(4) -0.002(4) 0.001(4)
C1 0.024(4) 0.020(4) 0.027(4) 0.001(3) -0.002(4) 0.004(4)
C11 0.025(5) 0.020(4) 0.037(4) 0.001(3) -0.001(3) -0.006(4)
C10 0.019(4) 0.025(4) 0.035(4) 0.006(3) 0.001(4) 0.006(3)
C17 0.025(5) 0.019(4) 0.038(4) 0.004(3) 0.006(4) 0.007(4)
C16 0.021(4) 0.030(4) 0.031(4) -0.001(3) 0.003(4) 0.000(4)
C22 0.025(5) 0.027(5) 0.044(5) 0.007(4) -0.002(4) 0.009(4)
C21 0.031(5) 0.028(5) 0.064(6) 0.018(4) 0.006(5) -0.007(5)
C19 0.041(6) 0.039(6) 0.041(5) 0.001(4) -0.002(4) 0.018(5)
C18 0.026(5) 0.026(5) 0.043(5) 0.003(4) 0.006(4) 0.010(4)
C20 0.044(6) 0.040(6) 0.054(6) 0.021(5) 0.011(5) 0.004(5)
C4 0.024(4) 0.028(4) 0.031(4) 0.002(3) -0.005(4) -0.009(4)
C3 0.042(5) 0.022(4) 0.038(4) 0.003(4) -0.005(5) -0.002(4)
C2 0.043(5) 0.029(5) 0.031(4) -0.003(4) 0.001(4) -0.004(4)
C5 0.020(4) 0.024(4) 0.035(4) 0.000(3) -0.005(4) 0.000(4)
C26 0.049(5) 0.025(5) 0.059(5) -0.001(4) 0.008(5) -0.002(5)
C24 0.043(6) 0.081(8) 0.049(5) -0.013(5) -0.001(5) -0.015(6)
C23 0.023(4) 0.035(5) 0.057(5) -0.007(4) -0.003(4) 0.007(4)
C25 0.042(6) 0.033(5) 0.069(6) 0.014(5) -0.015(5) -0.019(5)
C6 0.042(5) 0.034(5) 0.038(5) 0.005(4) -0.003(5) -0.006(6)
F1 0.065(3) 0.034(3) 0.047(3) 0.013(2) -0.007(3) -0.022(3)
F3 0.058(3) 0.042(3) 0.035(2) 0.009(2) -0.003(3) -0.017(3)
F2 0.054(4) 0.051(4) 0.062(3) 0.017(3) -0.001(3) 0.012(3)
Cl3 0.119(3) 0.080(2) 0.0636(17) -0.0097(16) -0.0139(17) 0.003(2)
Cl4 0.117(3) 0.083(2) 0.0594(17) -0.0223(16) -0.0008(17) 0.0174(19)
C27 0.133(12) 0.074(8) 0.072(7) -0.044(6) 0.024(8) -0.037(8)

loop_
_atom_type_symbol
_atom_type_description
_atom_type_scat_dispersion_real
_atom_type_scat_dispersion_imag
_atom_type_scat_source
C C 0.0033 0.0016 'International Tables Vol C Tables 4.2.6.8 and 6.1.1.4'
N N 0.0061 0.0033 'International Tables Vol C Tables 4.2.6.8 and 6.1.1.4'
F F 0.0171 0.0103 'International Tables Vol C Tables 4.2.6.8 and 6.1.1.4'
Cl Cl 0.1484 0.1585 'International Tables Vol C Tables 4.2.6.8 and 6.1.1.4'
Pd Pd -0.9988 1.0072 'International Tables Vol C Tables 4.2.6.8 and 6.1.1.4'
H H 0.0000 0.0000 'International Tables Vol C Tables 4.2.6.8 and 6.1.1.4'

loop_
_geom_angle_atom_site_label_1
_geom_angle_atom_site_label_2
_geom_angle_atom_site_label_3
_geom_angle
_geom_angle_site_symmetry_1
_geom_angle_site_symmetry_3
_geom_angle_publ_flag
N2 Pd1 N1 80.1(2) . . ?
N2 Pd1 Cl2 95.34(17) . . ?
N1 Pd1 Cl2 175.41(18) . . ?
N2 Pd1 Cl1 174.39(16) . . ?
N1 Pd1 Cl1 94.30(16) . . ?
Cl2 Pd1 Cl1 90.27(8) . . ?
C5 N1 C1 119.0(6) . . ?
C5 N1 Pd1 127.2(5) . . ?
C1 N1 Pd1 113.7(5) . . ?
C7 N2 C11 118.2(5) . . ?
C7 N2 Pd1 115.3(5) . . ?
C11 N2 Pd1 126.5(4) . . ?
C13 C12 C8 119.9(7) . . ?
C9 C15 C14 121.2(7) . . ?
C13 C14 C15 119.4(7) . . ?
N2 C7 C1 115.5(6) . . ?
N2 C7 C8 121.9(6) . . ?
C1 C7 C8 122.6(6) . . ?
C12 C8 C9 120.2(6) . . ?
C12 C8 C7 122.9(7) . . ?
C9 C8 C7 116.6(6) . . ?
C15 C9 C8 118.9(7) . . ?
C15 C9 C10 124.7(7) . . ?
C8 C9 C10 116.3(6) . . ?
C12 C13 C14 120.1(7) . . ?
N1 C1 C2 120.9(6) . . ?
N1 C1 C7 114.4(6) . . ?
C2 C1 C7 124.4(6) . . ?
N2 C11 C10 109.8(6) . . ?
N2 C11 C16 109.5(6) . . ?
C10 C11 C16 114.7(6) . . ?
C9 C10 C11 109.8(6) . . ?
C22 C17 C18 119.4(7) . . ?
C22 C17 C16 121.2(7) . . ?
C18 C17 C16 119.4(7) . . ?
C17 C16 C11 111.9(6) . . ?
C17 C22 C21 119.3(8) . . ?
C17 C22 C25 123.3(7) . . ?
C21 C22 C25 117.4(8) . . ?
C20 C21 C22 121.3(8) . . ?
C20 C19 C18 122.7(9) . . ?
C19 C18 C17 118.0(7) . . ?
C19 C18 C23 121.4(8) . . ?
C17 C18 C23 120.6(7) . . ?
C19 C20 C21 118.8(9) . . ?
C5 C4 C3 119.1(7) . . ?
C5 C4 C6 121.6(6) . . ?
C3 C4 C6 119.3(7) . . ?
C4 C3 C2 118.8(7) . . ?
C1 C2 C3 119.2(7) . . ?
N1 C5 C4 122.9(7) . . ?
C24 C23 C18 116.8(8) . . ?
C22 C25 C26 112.6(7) . . ?
F1 C6 F3 107.0(7) . . ?
F1 C6 F2 106.8(6) . . ?
F3 C6 F2 105.9(7) . . ?
F1 C6 C4 111.8(7) . . ?
F3 C6 C4 112.5(7) . . ?
F2 C6 C4 112.4(7) . . ?
Cl3 C27 Cl4 112.4(5) . . ?

loop_
_geom_bond_atom_site_label_1
_geom_bond_atom_site_label_2
_geom_bond_distance
_geom_bond_site_symmetry_2
_geom_bond_publ_flag
Pd1 N2 2.017(5) . ?
Pd1 N1 2.024(6) . ?
Pd1 Cl2 2.2800(18) . ?
Pd1 Cl1 2.2870(17) . ?
N1 C5 1.313(9) . ?
N1 C1 1.361(8) . ?
N2 C7 1.301(9) . ?
N2 C11 1.479(9) . ?
C12 C13 1.387(10) . ?
C12 C8 1.398(10) . ?
C15 C9 1.381(9) . ?
C15 C14 1.395(10) . ?
C14 C13 1.394(10) . ?
C7 C1 1.474(9) . ?
C7 C8 1.475(9) . ?
C8 C9 1.403(10) . ?
C9 C10 1.492(10) . ?
C1 C2 1.379(10) . ?
C11 C10 1.515(10) . ?
C11 C16 1.562(10) . ?
C17 C22 1.385(11) . ?
C17 C18 1.418(11) . ?
C17 C16 1.524(9) . ?
C22 C21 1.410(10) . ?
C22 C25 1.503(11) . ?
C21 C20 1.371(12) . ?
C19 C20 1.360(12) . ?
C19 C18 1.398(11) . ?
C18 C23 1.518(11) . ?
C4 C5 1.373(10) . ?
C4 C3 1.375(10) . ?
C4 C6 1.498(10) . ?
C3 C2 1.384(10) . ?
C26 C25 1.527(11) . ?
C24 C23 1.515(11) . ?
C6 F1 1.334(10) . ?
C6 F3 1.335(8) . ?
C6 F2 1.342(10) . ?
Cl3 C27 1.723(13) . ?
Cl4 C27 1.765(12) . ?
